data_7709752
loop_
_publ_author_name
'Jiang, Ming'
'Yang, Tongfu'
'Chu, Yong'
'Zhang, Zhenlei'
'Sun, Hongbin'
'Liang, Hong'
'Yang, Feng'

_publ_section_title
;
 Design of a novel Pt(ii) complex to reverse cisplatin-induced resistance
 in lung cancer via a multi-mechanism
;
_journal_name_full 'Dalton Transactions'
_journal_paper_doi 10.1039/D1DT03964D
_journal_year 2022
_chemical_formula_moiety 'C10 H10 N8 Pt S4, 2(C H4 O)'
_chemical_formula_sum 'C12 H18 N8 O2 Pt S4'
_chemical_formula_weight 629.67
_space_group_crystal_system orthorhombic
_space_group_IT_number 61
_space_group_name_Hall '-P 2ac 2ab'
_space_group_name_H-M_alt 'P b c a'
_atom_sites_solution_hydrogens mixed
_atom_sites_solution_primary direct
_audit_creation_date 2021-12-28
_audit_creation_method
;
Olex2 1.3
(compiled 2020.11.12 svn.r5f609507 for OlexSys, GUI svn.r6408)
;
_audit_update_record
;
2022-01-07 deposited with the CCDC.	2022-02-28 downloaded from the CCDC.
;
_cell_angle_alpha 90
_cell_angle_beta 90
_cell_angle_gamma 90
_cell_formula_units_Z 4
_cell_length_a 12.0032(7)
_cell_length_b 9.1694(4)
_cell_length_c 19.1587(12)
_cell_measurement_reflns_used 2082
_cell_measurement_temperature 296.15
_cell_measurement_theta_max 28.6490
_cell_measurement_theta_min 3.4710
_cell_volume 2108.6(2)
_computing_cell_refinement 'CrysAlisPro 1.171.38.43 (Rigaku OD, 2015)'
_computing_data_collection 'CrysAlisPro 1.171.38.43 (Rigaku OD, 2015)'
_computing_data_reduction 'CrysAlisPro 1.171.38.43 (Rigaku OD, 2015)'
_computing_molecular_graphics 'Olex2 1.3 (Dolomanov et al., 2009)'
_computing_publication_material 'Olex2 1.3 (Dolomanov et al., 2009)'
_computing_structure_refinement 'SHELXL 2018/3 (Sheldrick, 2015)'
_computing_structure_solution 'XS (Sheldrick, 2008)'
_diffrn_ambient_temperature 296.15
_diffrn_detector 'CCD plate'
_diffrn_detector_area_resol_mean 15.9784
_diffrn_detector_type Eos
_diffrn_measured_fraction_theta_full 0.998
_diffrn_measured_fraction_theta_max 0.998
_diffrn_measurement_details
;
List of Runs (angles in degrees, time in seconds):

  # Type    Start    End  Width  t~exp~   \w     \q     \k     \f   Frames
#--------------------------------------------------------------------------
  1  \w     34.00  94.00   1.00    7.50    --   17.77-178.00-150.00   60
  2  \w    -51.00  38.00   1.00    7.50    --   17.77 -57.00-150.00   89
  3  \w    -90.00  10.00   1.00    7.50    --  -19.80 -77.00   0.00  100
  4  \w    -93.00 -29.00   1.00    7.50    --  -19.80 -19.00  90.00   64
;
_diffrn_measurement_device 'four-circle diffractometer'
_diffrn_measurement_device_type 'SuperNova, Single source at offset, Eos'
_diffrn_measurement_method '\w scans'
_diffrn_orient_matrix_type 'CrysAlisPro convention (1999,Acta A55,543-557)'
_diffrn_orient_matrix_UB_11 -0.0078216000
_diffrn_orient_matrix_UB_12 0.0766979000
_diffrn_orient_matrix_UB_13 -0.0000748000
_diffrn_orient_matrix_UB_21 -0.0215015000
_diffrn_orient_matrix_UB_22 -0.0035599000
_diffrn_orient_matrix_UB_23 0.0344288000
_diffrn_orient_matrix_UB_31 0.0544843000
_diffrn_orient_matrix_UB_32 0.0095506000
_diffrn_orient_matrix_UB_33 0.0135890000
_diffrn_radiation_monochromator mirror
_diffrn_radiation_probe x-ray
_diffrn_radiation_type 'Mo K\a'
_diffrn_radiation_wavelength 0.71073
_diffrn_reflns_av_R_equivalents 0.0651
_diffrn_reflns_av_unetI/netI 0.0462
_diffrn_reflns_Laue_measured_fraction_full 0.998
_diffrn_reflns_Laue_measured_fraction_max 0.998
_diffrn_reflns_limit_h_max 14
_diffrn_reflns_limit_h_min -13
_diffrn_reflns_limit_k_max 10
_diffrn_reflns_limit_k_min -10
_diffrn_reflns_limit_l_max 22
_diffrn_reflns_limit_l_min -22
_diffrn_reflns_number 10333
_diffrn_reflns_point_group_measured_fraction_full 0.998
_diffrn_reflns_point_group_measured_fraction_max 0.998
_diffrn_reflns_theta_full 24.998
_diffrn_reflns_theta_max 24.998
_diffrn_reflns_theta_min 3.395
_diffrn_source 'micro-focus sealed X-ray tube'
_diffrn_source_type 'SuperNova (Mo) X-ray Source'
_exptl_absorpt_coefficient_mu 7.075
_exptl_absorpt_correction_T_max 1.00000
_exptl_absorpt_correction_T_min 0.38765
_exptl_absorpt_correction_type multi-scan
_exptl_absorpt_process_details
;
CrysAlisPro 1.171.38.43 (Rigaku Oxford Diffraction, 2015)
Empirical absorption correction using spherical harmonics,
 implemented in SCALE3 ABSPACK scaling algorithm.
;
_exptl_crystal_colour 'metallic brownish brown'
_exptl_crystal_density_diffrn 1.983
_exptl_crystal_density_method 'not measured'
_exptl_crystal_description plate
_exptl_crystal_F_000 1216
_exptl_crystal_size_max 0.21
_exptl_crystal_size_mid 0.2
_exptl_crystal_size_min 0.16
_refine_diff_density_max 1.342
_refine_diff_density_min -0.706
_refine_diff_density_rms 0.142
_refine_ls_extinction_method none
_refine_ls_goodness_of_fit_ref 1.171
_refine_ls_hydrogen_treatment constr
_refine_ls_matrix_type full
_refine_ls_number_parameters 127
_refine_ls_number_reflns 1852
_refine_ls_number_restraints 0
_refine_ls_restrained_S_all 1.171
_refine_ls_R_factor_all 0.0799
_refine_ls_R_factor_gt 0.0464
_refine_ls_shift/su_max 0.000
_refine_ls_shift/su_mean 0.000
_refine_ls_structure_factor_coef Fsqd
_refine_ls_weighting_details 'w=1/[\s^2^(Fo^2^)+(0.0161P)^2^+14.1521P] where P=(Fo^2^+2Fc^2^)/3'
_refine_ls_weighting_scheme calc
_refine_ls_wR_factor_gt 0.0877
_refine_ls_wR_factor_ref 0.0965
_reflns_Friedel_coverage 0.000
_reflns_number_gt 1145
_reflns_number_total 1852
_reflns_threshold_expression 'I > 2\s(I)'
_cod_data_source_file d1dt03964d2.cif
_cod_data_source_block jm-104-1aaaa
_cod_original_cell_volume 2108.65(19)
_cod_database_code 7709752
_shelx_shelxl_version_number 2018/3
_shelx_space_group_comment
;
The symmetry employed for this shelxl refinement is uniquely defined
by the following loop, which should always be used as a source of
symmetry information in preference to the above space-group names.
They are only intended as comments.
;
_shelx_estimated_absorpt_t_max 0.397
_shelx_estimated_absorpt_t_min 0.318
_reflns_odcompleteness_completeness 99.56
_reflns_odcompleteness_iscentric 1
_reflns_odcompleteness_theta 26.32
_olex2_refinement_description
;
1. Fixed Uiso
 At 1.2 times of:
  All C(H) groups, All N(H,H) groups
 At 1.5 times of:
  All C(H,H,H) groups, All O(H) groups
2.a Rotating group:
 N4(H4A,H4B)
2.b Aromatic/amide H refined with riding coordinates:
 C5(H5), C2(H2), C4(H4)
2.c Idealised Me refined as rotating group:
 C6(H6A,H6B,H6C)
2.d Idealised tetrahedral OH refined as rotating group:
 O1(H1)
;
_olex2_submission_special_instructions 'No special instructions were received'
_oxdiff_exptl_absorpt_empirical_details
;
Empirical correction (ABSPACK) includes:
- Absorption correction using spherical harmonics
- Frame scaling
;
_oxdiff_exptl_absorpt_empirical_full_max 2.213
_oxdiff_exptl_absorpt_empirical_full_min 0.498

loop_
_space_group_symop_operation_xyz
'x, y, z'
'-x+1/2, -y, z+1/2'
'x+1/2, -y+1/2, -z'
'-x, y+1/2, -z+1/2'
'-x, -y, -z'
'x-1/2, y, -z-1/2'
'-x-1/2, y-1/2, z'
'x, -y-1/2, z-1/2'

loop_
_atom_site_label
_atom_site_type_symbol
_atom_site_fract_x
_atom_site_fract_y
_atom_site_fract_z
_atom_site_U_iso_or_equiv
_atom_site_adp_type
_atom_site_occupancy
_atom_site_site_symmetry_order
_atom_site_calc_flag
_atom_site_refinement_flags_posn
_atom_site_refinement_flags_adp
_atom_site_refinement_flags_occupancy
_atom_site_disorder_assembly
_atom_site_disorder_group
Pt1 Pt 0.500000 0.000000 0.500000 0.03224(18) Uani 1 2 d S . P . .
S2 S 0.6605(2) 0.5296(3) 0.46254(15) 0.0443(7) Uani 1 1 d . . . . .
N1 N 0.5340(7) 0.4951(9) 0.3566(4) 0.046(2) Uani 1 1 d . . . . .
S1 S 0.4088(2) -0.0308(3) 0.39619(14) 0.0422(6) Uani 1 1 d . . . . .
N3 N 0.6346(7) 0.2662(9) 0.5249(4) 0.042(2) Uani 1 1 d . . . . .
C5 C 0.6458(10) 0.6698(11) 0.4047(6) 0.052(3) Uani 1 1 d . . . . .
H5 H 0.681442 0.759553 0.408293 0.062 Uiso 1 1 calc R U . . .
C2 C 0.5331(8) 0.2800(10) 0.4263(5) 0.035(2) Uani 1 1 d . . . . .
H2 H 0.485562 0.238258 0.393565 0.042 Uiso 1 1 calc R U . . .
N4 N 0.7218(7) 0.2555(10) 0.6293(5) 0.055(3) Uani 1 1 d . . . . .
H4A H 0.762077 0.187489 0.648233 0.066 Uiso 1 1 d R U . . .
H4B H 0.766457 0.317819 0.609583 0.066 Uiso 1 1 d R U . . .
C1 C 0.6524(8) 0.1946(10) 0.5822(6) 0.039(2) Uani 1 1 d . . . . .
N2 N 0.5602(7) 0.2008(8) 0.4801(4) 0.036(2) Uani 1 1 d . . . . .
C3 C 0.5710(8) 0.4284(10) 0.4129(5) 0.036(2) Uani 1 1 d . . . . .
C4 C 0.5754(10) 0.6323(11) 0.3531(6) 0.054(3) Uani 1 1 d . . . . .
H4 H 0.556432 0.696440 0.317441 0.064 Uiso 1 1 calc R U . . .
O1 O 0.8566(8) 0.3932(9) 0.2281(5) 0.073(3) Uani 1 1 d . . . . .
H1 H 0.903444 0.429974 0.202411 0.110 Uiso 1 1 calc R U . . .
C6 C 0.8223(12) 0.4953(16) 0.2772(7) 0.093(5) Uani 1 1 d . . . . .
H6A H 0.861605 0.479538 0.320231 0.140 Uiso 1 1 calc R U . . .
H6B H 0.743701 0.485311 0.285141 0.140 Uiso 1 1 calc R U . . .
H6C H 0.837917 0.591726 0.260296 0.140 Uiso 1 1 calc R U . . .

loop_
_atom_site_aniso_label
_atom_site_aniso_U_11
_atom_site_aniso_U_22
_atom_site_aniso_U_33
_atom_site_aniso_U_23
_atom_site_aniso_U_13
_atom_site_aniso_U_12
Pt1 0.0320(3) 0.0203(3) 0.0445(3) 0.0020(3) 0.0000(3) -0.0003(2)
S2 0.0479(16) 0.0292(14) 0.0559(17) 0.0017(12) -0.0018(14) -0.0065(13)
N1 0.051(5) 0.032(5) 0.054(5) 0.012(5) -0.008(4) -0.009(5)
S1 0.0469(15) 0.0261(13) 0.0538(16) 0.0048(12) -0.0053(13) -0.0028(12)
N3 0.044(5) 0.031(4) 0.050(6) 0.000(4) 0.000(4) -0.007(4)
C5 0.058(8) 0.025(6) 0.073(9) 0.005(5) 0.014(7) -0.004(5)
C2 0.033(5) 0.039(6) 0.033(6) -0.001(5) 0.003(5) 0.001(5)
N4 0.056(7) 0.039(5) 0.069(7) 0.013(5) -0.017(5) -0.016(5)
C1 0.035(6) 0.028(5) 0.055(7) 0.008(5) -0.007(5) 0.003(5)
N2 0.034(5) 0.030(4) 0.043(5) -0.003(4) 0.002(4) -0.001(4)
C3 0.035(6) 0.028(5) 0.046(6) -0.002(4) 0.000(5) -0.002(4)
C4 0.058(8) 0.038(7) 0.064(8) 0.020(6) 0.003(7) 0.004(6)
O1 0.073(7) 0.075(6) 0.072(7) -0.012(5) 0.011(5) -0.017(5)
C6 0.103(12) 0.098(12) 0.078(10) 0.023(10) 0.013(9) 0.027(11)

loop_
_atom_type_symbol
_atom_type_description
_atom_type_scat_dispersion_real
_atom_type_scat_dispersion_imag
_atom_type_scat_source
C C 0.0033 0.0016 'International Tables Vol C Tables 4.2.6.8 and 6.1.1.4'
H H 0.0000 0.0000 'International Tables Vol C Tables 4.2.6.8 and 6.1.1.4'
N N 0.0061 0.0033 'International Tables Vol C Tables 4.2.6.8 and 6.1.1.4'
O O 0.0106 0.0060 'International Tables Vol C Tables 4.2.6.8 and 6.1.1.4'
Pt Pt -1.7033 8.3905 'International Tables Vol C Tables 4.2.6.8 and 6.1.1.4'
S S 0.1246 0.1234 'International Tables Vol C Tables 4.2.6.8 and 6.1.1.4'

loop_
_geom_angle_atom_site_label_1
_geom_angle_atom_site_label_2
_geom_angle_atom_site_label_3
_geom_angle
_geom_angle_site_symmetry_1
_geom_angle_site_symmetry_3
_geom_angle_publ_flag
S1 Pt1 S1 180.0 5_656 . ?
N2 Pt1 S1 96.9(2) . . ?
N2 Pt1 S1 96.9(2) 5_656 5_656 ?
N2 Pt1 S1 83.1(2) . 5_656 ?
N2 Pt1 S1 83.1(2) 5_656 . ?
N2 Pt1 N2 180.0 5_656 . ?
C5 S2 C3 89.0(5) . . ?
C3 N1 C4 110.3(9) . . ?
C1 S1 Pt1 95.9(4) 5_656 . ?
C1 N3 N2 114.5(8) . . ?
S2 C5 H5 124.8 . . ?
C4 C5 S2 110.5(8) . . ?
C4 C5 H5 124.8 . . ?
N2 C2 H2 117.2 . . ?
N2 C2 C3 125.6(9) . . ?
C3 C2 H2 117.2 . . ?
H4A N4 H4B 108.1 . . ?
C1 N4 H4A 109.0 . . ?
C1 N4 H4B 111.2 . . ?
N3 C1 S1 125.1(8) . 5_656 ?
N3 C1 N4 117.3(9) . . ?
N4 C1 S1 117.6(8) . 5_656 ?
N3 N2 Pt1 120.8(6) . . ?
C2 N2 Pt1 124.8(7) . . ?
C2 N2 N3 114.4(8) . . ?
N1 C3 S2 114.6(7) . . ?
N1 C3 C2 118.2(9) . . ?
C2 C3 S2 127.3(8) . . ?
N1 C4 H4 122.2 . . ?
C5 C4 N1 115.6(10) . . ?
C5 C4 H4 122.2 . . ?
C6 O1 H1 109.5 . . ?
O1 C6 H6A 109.5 . . ?
O1 C6 H6B 109.5 . . ?
O1 C6 H6C 109.5 . . ?
H6A C6 H6B 109.5 . . ?
H6A C6 H6C 109.5 . . ?
H6B C6 H6C 109.5 . . ?

loop_
_geom_bond_atom_site_label_1
_geom_bond_atom_site_label_2
_geom_bond_distance
_geom_bond_site_symmetry_2
_geom_bond_publ_flag
Pt1 S1 2.288(3) . ?
Pt1 S1 2.288(3) 5_656 ?
Pt1 N2 2.015(8) . ?
Pt1 N2 2.015(8) 5_656 ?
S2 C5 1.707(11) . ?
S2 C3 1.709(10) . ?
N1 C3 1.318(12) . ?
N1 C4 1.355(13) . ?
S1 C1 1.722(10) 5_656 ?
N3 C1 1.297(12) . ?
N3 N2 1.376(10) . ?
C5 H5 0.9300 . ?
C5 C4 1.344(15) . ?
C2 H2 0.9300 . ?
C2 N2 1.302(11) . ?
C2 C3 1.457(12) . ?
N4 H4A 0.8681 . ?
N4 H4B 0.8698 . ?
N4 C1 1.350(12) . ?
C4 H4 0.9300 . ?
O1 H1 0.8200 . ?
O1 C6 1.390(14) . ?
C6 H6A 0.9600 . ?
C6 H6B 0.9600 . ?
C6 H6C 0.9600 . ?

loop_
_geom_torsion_atom_site_label_1
_geom_torsion_atom_site_label_2
_geom_torsion_atom_site_label_3
_geom_torsion_atom_site_label_4
_geom_torsion
_geom_torsion_site_symmetry_1
_geom_torsion_site_symmetry_2
_geom_torsion_site_symmetry_3
_geom_torsion_site_symmetry_4
_geom_torsion_publ_flag
S2 C5 C4 N1 -1.3(13) . . . . ?
C5 S2 C3 N1 0.7(8) . . . . ?
C5 S2 C3 C2 -179.6(9) . . . . ?
C1 N3 N2 Pt1 -6.4(11) . . . . ?
C1 N3 N2 C2 172.9(9) . . . . ?
N2 N3 C1 S1 0.1(13) . . . 5_656 ?
N2 N3 C1 N4 -177.9(8) . . . . ?
N2 C2 C3 S2 1.7(15) . . . . ?
N2 C2 C3 N1 -178.6(9) . . . . ?
C3 S2 C5 C4 0.3(9) . . . . ?
C3 N1 C4 C5 1.9(14) . . . . ?
C3 C2 N2 Pt1 176.5(7) . . . . ?
C3 C2 N2 N3 -2.8(13) . . . . ?
C4 N1 C3 S2 -1.6(11) . . . . ?
C4 N1 C3 C2 178.7(9) . . . . ?
